data_4020971
loop_
_publ_author_name
'Yuichi Sawada'
'Akira Oku'

_publ_section_title
;
 Carbon-Carbon Bond-Forming Reaction of Cyclic Sulfonium Ylides
 Stabilized by a Carbonyl Group
;
_journal_name_full 'Journal of Organic Chemistry'
_journal_page_first 2899
_journal_page_last 2901
_journal_paper_doi 10.1021/jo0498009
_journal_volume 69
_journal_year 2004
_chemical_formula_moiety 'C14 H14 O S2 '
_chemical_formula_sum 'C14 H14 O S2'
_chemical_formula_weight 262.38
_space_group_IT_number 14
_symmetry_cell_setting monoclinic
_symmetry_space_group_name_Hall '-P 2yn'
_symmetry_space_group_name_H-M 'P 1 21/n 1'
_cell_angle_alpha 90
_cell_angle_beta 101.06(2)
_cell_angle_gamma 90
_cell_formula_units_Z 8
_cell_length_a 13.829(4)
_cell_length_b 19.788(8)
_cell_length_c 9.501(3)
_cell_measurement_temperature 198.1
_cell_volume 2551.8(2)
_exptl_crystal_density_diffrn 1.366
_cod_original_sg_symbol_H-M 'P 21/n'
_cod_original_formula_sum 'C14 H14 O S2 '
_cod_database_code 4020971

loop_
_symmetry_equiv_pos_as_xyz
x,y,z
-x,-y,-z
-x+1/2,y+1/2,-z+1/2
x+1/2,-y+1/2,z+1/2

loop_
_atom_site_label
_atom_site_type_symbol
_atom_site_fract_x
_atom_site_fract_y
_atom_site_fract_z
_atom_site_U_iso_or_equiv
_atom_site_adp_type
_atom_site_occupancy
_atom_site_symmetry_multiplicity
_atom_site_calc_flag
_atom_site_refinement_flags
_atom_site_disorder_assembly
_atom_site_disorder_group
S1 S 0.44888(3) 0.35051(2) -0.01869(5) 0.0305(1) Uani 1.00 1 d . . .
S2 S 0.53994(3) 0.18959(2) -0.03883(4) 0.0233(1) Uani 1.00 1 d . . .
S3 S 0.42116(3) 0.33618(2) 0.50743(5) 0.0339(1) Uani 1.00 1 d . . .
S4 S 0.53889(3) 0.19331(2) 0.43636(4) 0.0270(1) Uani 1.00 1 d . . .
O1 O 0.7398(1) 0.28822(6) 0.2382(1) 0.0376(3) Uani 1.00 1 d . . .
O2 O 0.7468(1) 0.29747(7) 0.6872(2) 0.0466(4) Uani 1.00 1 d . . .
C1 C 0.6390(1) 0.20492(8) 0.1050(2) 0.0214(3) Uani 1.00 1 d . . .
C2 C 0.6779(1) 0.27563(8) 0.1307(2) 0.0249(4) Uani 1.00 1 d . . .
C3 C 0.6536(1) 0.33027(8) 0.0219(2) 0.0286(4) Uani 1.00 1 d . . .
C4 C 0.5709(1) 0.36202(8) -0.0389(2) 0.0272(4) Uani 1.00 1 d . . .
C5 C 0.4470(1) 0.28363(9) 0.1093(2) 0.0263(4) Uani 1.00 1 d . . .
C6 C 0.4371(1) 0.21347(9) 0.0444(2) 0.0272(4) Uani 1.00 1 d . . .
C7 C 0.6898(1) 0.15603(8) 0.1867(2) 0.0230(3) Uani 1.00 1 d . . .
C8 C 0.6738(1) 0.08307(8) 0.1917(2) 0.0231(3) Uani 1.00 1 d . . .
C9 C 0.5814(1) 0.05180(8) 0.1614(2) 0.0258(3) Uani 1.00 1 d . . .
C10 C 0.5728(1) -0.01732(9) 0.1751(2) 0.0295(4) Uani 1.00 1 d . . .
C11 C 0.6560(1) -0.05689(9) 0.2183(2) 0.0308(4) Uani 1.00 1 d . . .
C12 C 0.7480(1) -0.02688(9) 0.2512(2) 0.0337(4) Uani 1.00 1 d . . .
C13 C 0.7568(1) 0.04232(9) 0.2394(2) 0.0301(4) Uani 1.00 1 d . . .
C14 C 0.5757(2) 0.4221(1) -0.1361(3) 0.0418(5) Uani 1.00 1 d . . .
C15 C 0.6392(1) 0.21200(8) 0.5767(2) 0.0241(3) Uani 1.00 1 d . . .
C16 C 0.6726(1) 0.28420(9) 0.5984(2) 0.0296(4) Uani 1.00 1 d . . .
C17 C 0.6250(1) 0.34051(9) 0.5068(2) 0.0334(4) Uani 1.00 1 d . . .
C18 C 0.5327(1) 0.36321(9) 0.4670(2) 0.0312(4) Uani 1.00 1 d . . .
C19 C 0.4442(1) 0.2637(1) 0.6229(2) 0.0295(4) Uani 1.00 1 d . . .
C20 C 0.4431(1) 0.1974(1) 0.5424(2) 0.0325(4) Uani 1.00 1 d . . .
C21 C 0.6853(1) 0.16616(9) 0.6721(2) 0.0266(4) Uani 1.00 1 d . . .
C22 C 0.6736(1) 0.09324(9) 0.6839(2) 0.0259(3) Uani 1.00 1 d . . .
C23 C 0.6352(2) 0.04969(9) 0.5709(2) 0.0381(5) Uani 1.00 1 d . . .
C24 C 0.6298(2) -0.0190(1) 0.5936(2) 0.0421(5) Uani 1.00 1 d . . .
C25 C 0.6624(1) -0.0462(1) 0.7282(2) 0.0365(4) Uani 1.00 1 d . . .
C26 C 0.7001(1) -0.0040(1) 0.8411(2) 0.0377(4) Uani 1.00 1 d . . .
C27 C 0.7064(1) 0.06461(9) 0.8195(2) 0.0312(4) Uani 1.00 1 d . . .
C28 C 0.5129(2) 0.4261(1) 0.3742(3) 0.0479(5) Uani 1.00 1 d . . .
H1 H 0.524(2) 0.078(1) 0.137(2) 0.034(5) Uiso 1.00 1 c . . .
H2 H 0.510(2) -0.037(1) 0.157(2) 0.038(6) Uiso 1.00 1 c . . .
H3 H 0.648(2) -0.103(1) 0.226(2) 0.041(6) Uiso 1.00 1 c . . .
H4 H 0.806(2) -0.054(1) 0.277(2) 0.039(6) Uiso 1.00 1 c . . .
H5 H 0.821(2) 0.064(1) 0.263(2) 0.038(6) Uiso 1.00 1 c . . .
H6 H 0.618(2) 0.067(1) 0.477(3) 0.049(6) Uiso 1.00 1 c . . .
H7 H 0.606(2) -0.045(1) 0.512(2) 0.034(5) Uiso 1.00 1 c . . .
H8 H 0.659(2) -0.092(1) 0.739(3) 0.046(6) Uiso 1.00 1 c . . .
H9 H 0.720(2) -0.021(1) 0.933(3) 0.042(6) Uiso 1.00 1 c . . .
H10 H 0.732(2) 0.092(1) 0.900(2) 0.041(6) Uiso 1.00 1 c . . .
H11 H 0.558(3) 0.458(2) -0.088(4) 0.08(1) Uiso 1.00 1 c . . .
H12 H 0.640(2) 0.426(1) -0.158(3) 0.062(8) Uiso 1.00 1 c . . .
H13 H 0.527(2) 0.419(1) -0.222(3) 0.062(8) Uiso 1.00 1 c . . .
H14 H 0.571(3) 0.450(2) 0.384(3) 0.073(9) Uiso 1.00 1 c . . .
H15 H 0.498(2) 0.415(2) 0.276(4) 0.075(9) Uiso 1.00 1 c . . .
H16 H 0.461(2) 0.452(1) 0.408(3) 0.066(8) Uiso 1.00 1 c . . .
H17 H 0.504(2) 0.288(1) 0.182(2) 0.027(5) Uiso 1.00 1 c . . .
H18 H 0.391(2) 0.293(1) 0.148(2) 0.035(5) Uiso 1.00 1 c . . .
H19 H 0.382(2) 0.209(1) -0.033(2) 0.034(5) Uiso 1.00 1 c . . .
H20 H 0.428(2) 0.180(1) 0.112(2) 0.036(6) Uiso 1.00 1 c . . .
H21 H 0.505(2) 0.270(1) 0.687(2) 0.028(5) Uiso 1.00 1 c . . .
H22 H 0.396(2) 0.263(1) 0.676(3) 0.047(6) Uiso 1.00 1 c . . .
H23 H 0.382(2) 0.190(1) 0.473(3) 0.047(7) Uiso 1.00 1 c . . .
H24 H 0.453(2) 0.158(1) 0.607(3) 0.043(6) Uiso 1.00 1 c . . .
H25 H 0.674(2) 0.367(1) 0.476(2) 0.038(6) Uiso 1.00 1 c . . .
H26 H 0.714(2) 0.351(1) -0.001(2) 0.040(6) Uiso 1.00 1 c . . .
H27 H 0.734(2) 0.185(1) 0.744(2) 0.031(5) Uiso 1.00 1 c . . .
H28 H 0.745(1) 0.1705(9) 0.251(2) 0.018(4) Uiso 1.00 1 c . . .

loop_
_atom_site_aniso_label
_atom_site_aniso_U_11
_atom_site_aniso_U_22
_atom_site_aniso_U_33
_atom_site_aniso_U_12
_atom_site_aniso_U_13
_atom_site_aniso_U_23
S1 0.0286(3) 0.0260(2) 0.0348(3) 0.0073(2) 0.0012(2) 0.0063(2)
S2 0.0260(2) 0.0183(2) 0.0235(2) -0.0011(1) -0.0009(2) -0.0022(1)
S3 0.0302(3) 0.0341(3) 0.0362(3) 0.0089(2) 0.0035(2) 0.0032(2)
S4 0.0343(3) 0.0210(2) 0.0247(2) 0.0002(1) 0.0030(2) -0.0016(1)
O1 0.0321(7) 0.0235(6) 0.0493(8) -0.0023(5) -0.0120(6) -0.0057(6)
O2 0.0304(7) 0.0285(7) 0.076(1) -0.0064(6) -0.0025(7) -0.0068(7)
C1 0.0189(7) 0.0174(7) 0.0275(8) -0.0004(6) 0.0034(6) -0.0017(6)
C2 0.0189(8) 0.0188(8) 0.0361(9) -0.0002(6) 0.0028(7) -0.0034(7)
C3 0.0282(9) 0.0178(8) 0.040(1) -0.0042(6) 0.0072(8) 0.0007(7)
C4 0.036(1) 0.0172(8) 0.0282(8) -0.0017(7) 0.0045(7) -0.0005(6)
C5 0.0227(8) 0.0282(9) 0.0288(8) 0.0040(7) 0.0067(7) 0.0022(7)
C6 0.0188(8) 0.0292(9) 0.0321(9) -0.0027(7) 0.0010(7) 0.0031(7)
C7 0.0193(8) 0.0211(8) 0.0270(8) -0.0018(6) 0.0008(7) -0.0026(6)
C8 0.0239(8) 0.0203(8) 0.0237(7) 0.0004(6) 0.0009(6) -0.0001(6)
C9 0.0243(8) 0.0206(8) 0.0312(9) -0.0001(6) 0.0019(7) 0.0022(6)
C10 0.0303(9) 0.0223(8) 0.0348(9) -0.0053(7) 0.0036(7) 0.0008(7)
C11 0.041(1) 0.0172(8) 0.0347(9) 0.0016(7) 0.0078(8) 0.0036(7)
C12 0.033(1) 0.0258(9) 0.041(1) 0.0091(7) 0.0038(8) 0.0078(8)
C13 0.0253(9) 0.0250(8) 0.0371(9) 0.0014(7) -0.0012(7) 0.0046(7)
C14 0.054(1) 0.026(1) 0.044(1) -0.0026(9) 0.007(1) 0.0115(9)
C15 0.0242(8) 0.0193(8) 0.0303(8) -0.0012(6) 0.0088(7) -0.0016(6)
C16 0.0246(9) 0.0217(8) 0.044(1) -0.0020(7) 0.0113(8) -0.0028(7)
C17 0.039(1) 0.0183(8) 0.047(1) -0.0050(7) 0.0166(9) 0.0002(7)
C18 0.046(1) 0.0180(8) 0.0304(9) 0.0011(7) 0.0092(8) -0.0016(7)
C19 0.0241(8) 0.037(1) 0.0290(9) 0.0009(7) 0.0084(7) 0.0022(7)
C20 0.0270(9) 0.033(1) 0.037(1) -0.0079(7) 0.0056(8) 0.0025(8)
C21 0.0226(8) 0.0269(9) 0.0307(9) -0.0005(6) 0.0063(7) -0.0023(7)
C22 0.0255(8) 0.0240(8) 0.0291(8) 0.0022(6) 0.0071(7) 0.0010(7)
C23 0.061(1) 0.0243(9) 0.0274(9) 0.0043(8) 0.0037(9) 0.0009(7)
C24 0.066(1) 0.0227(9) 0.037(1) 0.0034(9) 0.0060(9) -0.0038(8)
C25 0.041(1) 0.0231(9) 0.047(1) 0.0050(8) 0.0112(9) 0.0083(8)
C26 0.039(1) 0.037(1) 0.035(1) 0.0044(8) 0.0037(8) 0.0135(8)
C27 0.0272(8) 0.0329(9) 0.0311(9) 0.0007(7) -0.0005(7) 0.0012(8)
C28 0.076(2) 0.022(1) 0.047(1) 0.006(1) 0.014(1) 0.0071(9)

loop_
_geom_bond_atom_site_label_1
_geom_bond_site_symmetry_1
_geom_bond_atom_site_label_2
_geom_bond_site_symmetry_2
_geom_bond_distance
_geom_bond_publ_flag
S1 . C12 . 1.768 yes
S1 . C15 . 1.832 yes
S2 . C22 . 1.773 yes
S2 . C29 . 1.827 yes
S3 . C17 . 1.820 yes
S3 . C23 . 1.753 yes
S4 . C18 . 1.811 yes
S4 . C21 . 1.758 yes
O5 . C14 . 1.235 yes
O6 . C13 . 1.233 yes
C7 . C9 . 1.466 yes
C7 . C11 . 1.397 yes
C7 . C24 . 1.421 yes
C8 . C22 . 1.358 yes
C8 . C30 . 1.467 yes
C9 . C12 . 1.358 yes
C10 . C11 . 1.388 yes
C10 . C27 . 1.406 yes
C12 . C14 . 1.496 yes
C13 . C22 . 1.497 yes
C13 . C25 . 1.486 yes
C14 . C16 . 1.493 yes
C15 . C17 . 1.523 yes
C16 . C23 . 1.347 yes
C18 . C29 . 1.529 yes
C19 . C20 . 1.393 yes
C19 . C26 . 1.395 yes
C20 . C30 . 1.419 yes
C21 . C25 . 1.342 yes
C21 . C34 . 1.535 yes
C23 . C32 . 1.527 yes
C24 . C33 . 1.389 yes
C26 . C28 . 1.399 yes
C27 . C33 . 1.396 yes
C28 . C31 . 1.388 yes
C30 . C31 . 1.406 yes
S2 . C13 . 2.811 yes
S2 . C17 . 3.576 yes
S2 . C18 . 2.790 yes
C10 . C24 . 2.794 yes
C10 . C27 . 1.406 yes
C11 . C24 . 2.428 yes
C11 . C27 . 2.421 yes
C12 . C23 . 3.455 yes
C13 . C21 . 2.608 yes
C13 . C22 . 1.497 yes
C13 . C25 . 1.486 yes
C13 . C29 . 3.571 yes
C14 . C23 . 2.608 yes
C16 . C23 . 1.347 yes
C17 . C23 . 2.897 yes
C18 . C21 . 2.904 yes
C18 . C22 . 3.007 yes
C18 . C25 . 3.325 yes
C18 . C29 . 1.529 yes
C19 . C20 . 1.393 yes
C19 . C26 . 1.395 yes
C19 . C28 . 2.421 yes
C7 . C10 . 2.420 yes
C7 . C11 . 1.397 yes
C7 . C12 . 2.567 yes
C20 . C30 . 1.419 yes
C20 . C31 . 2.438 yes
C21 . C34 . 1.535 yes
C22 . C30 . 2.577 yes
C22 . C31 . 3.212 yes
C23 . C32 . 1.527 yes
C24 . C33 . 1.389 yes
C25 . C34 . 2.487 yes
C26 . C30 . 2.802 yes
C26 . C31 . 2.422 yes
C27 . C33 . 1.396 yes
C28 . C30 . 2.418 yes
C28 . C31 . 1.388 yes
C8 . C13 . 2.438 yes
C11 . C12 . 3.205 yes
C16 . C17 . 3.293 yes
C21 . C22 . 3.410 yes
S1 . C12 . 1.768 yes
C11 . C12 . 3.205 yes
C12 . C14 . 1.496 yes
C12 . C15 . 2.756 yes
C12 . C16 . 2.629 yes
C12 . C17 . 3.090 yes
S1 . C14 . 2.816 yes
C12 . C14 . 1.496 yes
C14 . C15 . 3.505 yes
C14 . C16 . 1.493 yes
C14 . C17 . 3.170 yes
S2 . C8 . 2.776 yes
S2 . C18 . 2.790 yes
C8 . C20 . 2.442 yes
C8 . C22 . 1.358 yes
C8 . C29 . 3.407 yes
C18 . C21 . 2.904 yes
C18 . C22 . 3.007 yes
C18 . C25 . 3.325 yes
C18 . C29 . 1.529 yes
C20 . C28 . 2.792 yes
C26 . C28 . 1.399 yes
S2 . C18 . 2.790 yes
C18 . C21 . 2.904 yes
C18 . C22 . 3.007 yes
C18 . C25 . 3.325 yes
C18 . C29 . 1.529 yes
S3 . C16 . 2.829 yes
O6 . C13 . 1.233 yes
C16 . C23 . 1.347 yes
C16 . C32 . 2.480 yes
C26 . C30 . 2.802 yes
C26 . C31 . 2.422 yes
C14 . C15 . 3.505 yes
C15 . C17 . 1.523 yes
C14 . C16 . 1.493 yes
S1 . S3 . 3.445 yes
S1 . C23 . 3.442 yes
S1 . C16 . 3.206 yes
S2 . C13 . 2.811 yes
S2 . C17 . 3.576 yes
S2 . C18 . 2.790 yes
S2 . C21 . 3.381 yes
S2 . C31 . 3.283 yes
S3 . C23 . 1.753 yes
S3 . C32 . 2.680 yes
S4 . C34 . 2.670 yes
C11 . C12 . 3.205 yes
C12 . C14 . 1.496 yes
C12 . C15 . 2.756 yes
C12 . C16 . 2.629 yes
C12 . C17 . 3.090 yes
C12 . C16 . 2.629 yes
C14 . C16 . 1.493 yes
C16 . C17 . 3.293 yes
C13 . C21 . 2.608 yes
C13 . C22 . 1.497 yes
C13 . C25 . 1.486 yes
C13 . C29 . 3.571 yes
C16 . C23 . 1.347 yes
O5 . C9 . 2.718 yes
C7 . C9 . 1.466 yes
C7 . C10 . 2.420 yes
C10 . C27 . 1.406 yes
C7 . C11 . 1.397 yes
C11 . C27 . 2.421 yes
C11 . C12 . 3.205 yes
C12 . C17 . 3.090 yes
S2 . C18 . 2.790 yes
C18 . C21 . 2.904 yes
C18 . C22 . 3.007 yes
C18 . C25 . 3.325 yes
C18 . C29 . 1.529 yes
C20 . C26 . 2.414 yes
C19 . C28 . 2.421 yes

loop_
_cod_related_entry_id
_cod_related_entry_database
_cod_related_entry_code
1 ChemSpider 9394280
